data_7006940
loop_
_publ_author_name
'Squires, Clare'
'Baxter, Christopher W.'
'Campbell, John'
'Lindoy, Leonard F.'
'McNab, Hamish'
'Parkin, Andrew'
'Parsons, Simon'
'Tasker, Peter A.'
'Wei, Gang'
'White, David J.'

_publ_section_title
;
 Design of base metal extractants. Part 1. Inter-ligand hydrogen
 bonding in the assembly of pseudo-macrocyclic
 bis(aminosulfonamidato)M(II) complexes.
;
_journal_issue 16
_journal_name_full 'Dalton transactions (Cambridge, England : 2003)'
_journal_page_first 2026
_journal_page_last 2034
_journal_paper_doi 10.1039/b515650p
_journal_year 2006
_chemical_formula_moiety 'C18 H26 N4 Ni O4 S2'
_chemical_formula_sum 'C18 H26 N4 Ni O4 S2'
_chemical_formula_weight 485.26
_chemical_name_systematic
;
?
;
_space_group_IT_number 14
_symmetry_cell_setting monoclinic
_symmetry_space_group_name_Hall '-P 2ybc'
_symmetry_space_group_name_H-M 'P 1 21/c 1'
_atom_sites_solution_hydrogens geom
_atom_sites_solution_primary direct
_atom_sites_solution_secondary difmap
_audit_creation_method SHELXL-97
_cell_angle_alpha 90.00
_cell_angle_beta 108.68(3)
_cell_angle_gamma 90.00
_cell_formula_units_Z 2
_cell_length_a 12.832(6)
_cell_length_b 6.912(3)
_cell_length_c 12.253(5)
_cell_measurement_reflns_used 43
_cell_measurement_temperature 220(2)
_cell_measurement_theta_max 22
_cell_measurement_theta_min 20
_cell_volume 1029.5(8)
_computing_cell_refinement 'Stoe DIF4'
_computing_data_collection 'Stoe DIF4'
_computing_data_reduction 'Stoe REDU4'
_computing_molecular_graphics SHELXTL
_computing_structure_refinement SHELXTL
_computing_structure_solution SHELXTL
_diffrn_ambient_temperature 220(2)
_diffrn_measured_fraction_theta_full 0.968
_diffrn_measured_fraction_theta_max 0.968
_diffrn_measurement_device_type 'Stoe Stadi-4 4-circle diffractometer'
_diffrn_measurement_method Omega-theta
_diffrn_radiation_monochromator graphite
_diffrn_radiation_source 'fine-focus sealed tube'
_diffrn_radiation_type CuK\a
_diffrn_radiation_wavelength 1.54178
_diffrn_reflns_av_R_equivalents 0.0395
_diffrn_reflns_av_sigmaI/netI 0.0157
_diffrn_reflns_limit_h_max 14
_diffrn_reflns_limit_h_min -11
_diffrn_reflns_limit_k_max 4
_diffrn_reflns_limit_k_min -7
_diffrn_reflns_limit_l_max 13
_diffrn_reflns_limit_l_min -13
_diffrn_reflns_number 1546
_diffrn_reflns_theta_full 60.01
_diffrn_reflns_theta_max 60.01
_diffrn_reflns_theta_min 3.64
_diffrn_standards_decay_% 2
_diffrn_standards_interval_time 60
_diffrn_standards_number 3
_exptl_absorpt_coefficient_mu 3.544
_exptl_absorpt_correction_type none
_exptl_crystal_colour Red
_exptl_crystal_density_diffrn 1.565
_exptl_crystal_density_method 'not measured'
_exptl_crystal_description rod
_exptl_crystal_F_000 508
_exptl_crystal_size_max 0.47
_exptl_crystal_size_mid 0.16
_exptl_crystal_size_min 0.10
_refine_diff_density_max 0.592
_refine_diff_density_min -0.682
_refine_diff_density_rms 0.099
_refine_ls_extinction_method none
_refine_ls_goodness_of_fit_ref 1.071
_refine_ls_hydrogen_treatment riding
_refine_ls_matrix_type full
_refine_ls_number_parameters 134
_refine_ls_number_reflns 1479
_refine_ls_number_restraints 0
_refine_ls_restrained_S_all 1.071
_refine_ls_R_factor_all 0.0566
_refine_ls_R_factor_gt 0.0518
_refine_ls_shift/su_max 0.000
_refine_ls_shift/su_mean 0.000
_refine_ls_structure_factor_coef Fsqd
_refine_ls_weighting_details 'calc w=1/[\s^2^(Fo^2^)+(0.1095P)^2^+0.4448P] where P=(Fo^2^+2Fc^2^)/3'
_refine_ls_weighting_scheme calc
_refine_ls_wR_factor_gt 0.1417
_refine_ls_wR_factor_ref 0.1465
_reflns_number_gt 1308
_reflns_number_total 1479
_reflns_threshold_expression >2sigma(I)
_cod_data_source_file b515650p.txt
_cod_data_source_block 13
_cod_depositor_comments
;
The following automatic conversions were performed:
'_symmetry_cell_setting' value 'Monoclinic' changed to 'monoclinic'
according to '/home/saulius/struct/CIF-dictionaries/cif_core.dic'
dictionary named 'cif_core.dic' version 2.4.1 from
2010-06-29.

'_exptl_absorpt_correction_type' value 'None' changed to
'none' according to '/home/saulius/struct/CIF-dictionaries/cif_core.dic'
dictionary named 'cif_core.dic' version 2.4.1 from 2010-06-29.

Automatic conversion script
Id: cif_fix_enum 1527 2010-12-29 10:47:43Z saulius 
;
_cod_original_cell_volume 1029.5(7)
_cod_original_sg_symbol_H-M P2(1)/c
_cod_database_code 7006940

loop_
_symmetry_equiv_pos_as_xyz
'x, y, z'
'-x, y+1/2, -z+1/2'
'-x, -y, -z'
'x, -y-1/2, z-1/2'

loop_
_atom_site_label
_atom_site_type_symbol
_atom_site_fract_x
_atom_site_fract_y
_atom_site_fract_z
_atom_site_U_iso_or_equiv
_atom_site_adp_type
_atom_site_occupancy
_atom_site_symmetry_multiplicity
_atom_site_calc_flag
_atom_site_refinement_flags
_atom_site_disorder_assembly
_atom_site_disorder_group
Ni1 Ni 0.5000 0.0000 0.0000 0.0311(3) Uani 1 2 d S . .
C1A C 0.8181(3) 0.2937(5) 0.0372(3) 0.0330(8) Uani 1 1 d . . .
S2A S 0.67740(7) 0.26935(13) -0.04563(7) 0.0355(3) Uani 1 1 d . . .
O1A O 0.6180(2) 0.4193(4) -0.0083(2) 0.0472(7) Uani 1 1 d . . .
O2A O 0.6763(2) 0.2810(4) -0.1642(2) 0.0495(7) Uani 1 1 d . . .
N3A N 0.6400(2) 0.0655(5) -0.0134(3) 0.0371(7) Uani 1 1 d . . .
C4A C 0.6821(3) -0.0997(6) -0.0638(4) 0.0439(10) Uani 1 1 d . . .
H4AA H 0.7128 -0.1987 -0.0050 0.053 Uiso 1 1 calc R . .
H4BA H 0.7401 -0.0564 -0.0942 0.053 Uiso 1 1 calc R . .
C5A C 0.5866(3) -0.1809(6) -0.1593(3) 0.0392(9) Uani 1 1 d . . .
H5AA H 0.5653 -0.0930 -0.2255 0.047 Uiso 1 1 calc R . .
H5BA H 0.6055 -0.3070 -0.1845 0.047 Uiso 1 1 calc R . .
N6A N 0.4961(2) -0.2008(4) -0.1089(2) 0.0347(7) Uani 1 1 d . . .
H6AA H 0.5016 -0.3177 -0.0733 0.042 Uiso 1 1 calc R . .
H6BA H 0.4303 -0.1970 -0.1664 0.042 Uiso 1 1 calc R . .
C7A C 0.8475(3) 0.3493(6) 0.1516(3) 0.0407(9) Uani 1 1 d . . .
H7A H 0.7928 0.3733 0.1858 0.049 Uiso 1 1 calc R . .
C8A C 0.9569(3) 0.3694(6) 0.2151(3) 0.0437(9) Uani 1 1 d . . .
H8A H 0.9760 0.4088 0.2925 0.052 Uiso 1 1 calc R . .
C9A C 1.0397(3) 0.3329(5) 0.1676(3) 0.0379(9) Uani 1 1 d . . .
C10A C 1.0087(3) 0.2762(6) 0.0538(3) 0.0430(10) Uani 1 1 d . . .
H10A H 1.0634 0.2502 0.0199 0.052 Uiso 1 1 calc R . .
C11A C 0.8998(3) 0.2568(5) -0.0115(3) 0.0419(9) Uani 1 1 d . . .
H11A H 0.8808 0.2186 -0.0890 0.050 Uiso 1 1 calc R . .
C12A C 1.1593(3) 0.3562(6) 0.2385(4) 0.0488(10) Uani 1 1 d . . .
H21A H 1.1984 0.4189 0.1924 0.073 Uiso 1 1 calc R . .
H22A H 1.1913 0.2300 0.2629 0.073 Uiso 1 1 calc R . .
H23A H 1.1648 0.4348 0.3057 0.073 Uiso 1 1 calc R . .

loop_
_atom_site_aniso_label
_atom_site_aniso_U_11
_atom_site_aniso_U_22
_atom_site_aniso_U_33
_atom_site_aniso_U_23
_atom_site_aniso_U_13
_atom_site_aniso_U_12
Ni1 0.0307(5) 0.0365(6) 0.0309(5) -0.0008(3) 0.0166(4) -0.0020(3)
C1A 0.0328(18) 0.0366(19) 0.035(2) 0.0011(15) 0.0187(16) -0.0026(15)
S2A 0.0318(5) 0.0411(6) 0.0380(6) 0.0044(4) 0.0175(4) -0.0005(3)
O1A 0.0426(15) 0.0389(15) 0.0696(19) 0.0092(14) 0.0312(13) 0.0070(12)
O2A 0.0437(15) 0.073(2) 0.0342(15) 0.0100(13) 0.0159(12) -0.0041(13)
N3A 0.0347(16) 0.0371(17) 0.0461(18) -0.0042(14) 0.0220(14) -0.0034(13)
C4A 0.035(2) 0.047(2) 0.056(2) -0.0064(19) 0.0246(18) -0.0023(16)
C5A 0.0411(19) 0.044(2) 0.040(2) -0.0029(17) 0.0231(17) -0.0006(17)
N6A 0.0328(15) 0.0418(17) 0.0337(17) -0.0006(13) 0.0166(13) -0.0024(13)
C7A 0.044(2) 0.050(2) 0.037(2) -0.0086(17) 0.0259(17) -0.0045(17)
C8A 0.048(2) 0.051(2) 0.037(2) -0.0050(17) 0.0205(17) -0.0104(18)
C9A 0.0372(19) 0.038(2) 0.041(2) -0.0014(16) 0.0153(16) -0.0043(16)
C10A 0.037(2) 0.057(2) 0.044(2) -0.0054(18) 0.0240(17) -0.0011(17)
C11A 0.040(2) 0.055(2) 0.038(2) -0.0058(17) 0.0231(17) -0.0024(17)
C12A 0.041(2) 0.055(3) 0.048(2) -0.0024(19) 0.0114(18) -0.0038(18)

loop_
_atom_type_symbol
_atom_type_description
_atom_type_scat_dispersion_real
_atom_type_scat_dispersion_imag
_atom_type_scat_source
C C 0.0181 0.0091 'International Tables Vol C Tables 4.2.6.8 and 6.1.1.4'
H H 0.0000 0.0000 'International Tables Vol C Tables 4.2.6.8 and 6.1.1.4'
N N 0.0311 0.0180 'International Tables Vol C Tables 4.2.6.8 and 6.1.1.4'
O O 0.0492 0.0322 'International Tables Vol C Tables 4.2.6.8 and 6.1.1.4'
S S 0.3331 0.5567 'International Tables Vol C Tables 4.2.6.8 and 6.1.1.4'
Ni Ni -3.0029 0.5091 'International Tables Vol C Tables 4.2.6.8 and 6.1.1.4'

loop_
_geom_angle_atom_site_label_1
_geom_angle_atom_site_label_2
_geom_angle_atom_site_label_3
_geom_angle
_geom_angle_site_symmetry_1
_geom_angle_site_symmetry_3
_geom_angle_publ_flag
N3A Ni1 N3A 180.00(17) 3_655 . ?
N3A Ni1 N6A 85.85(12) 3_655 3_655 ?
N3A Ni1 N6A 94.15(12) . 3_655 ?
N3A Ni1 N6A 94.15(12) 3_655 . ?
N3A Ni1 N6A 85.85(12) . . ?
N6A Ni1 N6A 180.00(17) 3_655 . ?
C7A C1A C11A 119.3(3) . . ?
C7A C1A S2A 120.2(3) . . ?
C11A C1A S2A 120.5(3) . . ?
O1A S2A O2A 116.13(17) . . ?
O1A S2A N3A 109.10(16) . . ?
O2A S2A N3A 113.19(17) . . ?
O1A S2A C1A 107.13(17) . . ?
O2A S2A C1A 104.44(15) . . ?
N3A S2A C1A 106.08(16) . . ?
C4A N3A S2A 113.8(2) . . ?
C4A N3A Ni1 109.4(2) . . ?
S2A N3A Ni1 127.06(18) . . ?
N3A C4A C5A 107.3(3) . . ?
N3A C4A H4AA 110.3 . . ?
C5A C4A H4AA 110.3 . . ?
N3A C4A H4BA 110.3 . . ?
C5A C4A H4BA 110.3 . . ?
H4AA C4A H4BA 108.5 . . ?
N6A C5A C4A 105.2(3) . . ?
N6A C5A H5AA 110.7 . . ?
C4A C5A H5AA 110.7 . . ?
N6A C5A H5BA 110.7 . . ?
C4A C5A H5BA 110.7 . . ?
H5AA C5A H5BA 108.8 . . ?
C5A N6A Ni1 111.9(2) . . ?
C5A N6A H6AA 109.2 . . ?
Ni1 N6A H6AA 109.2 . . ?
C5A N6A H6BA 109.2 . . ?
Ni1 N6A H6BA 109.2 . . ?
H6AA N6A H6BA 107.9 . . ?
C8A C7A C1A 119.8(3) . . ?
C8A C7A H7A 120.1 . . ?
C1A C7A H7A 120.1 . . ?
C7A C8A C9A 121.6(4) . . ?
C7A C8A H8A 119.2 . . ?
C9A C8A H8A 119.2 . . ?
C10A C9A C8A 117.6(3) . . ?
C10A C9A C12A 121.5(3) . . ?
C8A C9A C12A 120.8(3) . . ?
C11A C10A C9A 121.7(3) . . ?
C11A C10A H10A 119.1 . . ?
C9A C10A H10A 119.1 . . ?
C10A C11A C1A 119.9(4) . . ?
C10A C11A H11A 120.0 . . ?
C1A C11A H11A 120.0 . . ?
C9A C12A H21A 109.5 . . ?
C9A C12A H22A 109.5 . . ?
H21A C12A H22A 109.5 . . ?
C9A C12A H23A 109.5 . . ?
H21A C12A H23A 109.5 . . ?
H22A C12A H23A 109.5 . . ?

loop_
_geom_bond_atom_site_label_1
_geom_bond_atom_site_label_2
_geom_bond_distance
_geom_bond_site_symmetry_2
_geom_bond_publ_flag
Ni1 N3A 1.910(3) 3_655 ?
Ni1 N3A 1.910(3) . ?
Ni1 N6A 1.914(3) 3_655 ?
Ni1 N6A 1.914(3) . ?
C1A C7A 1.384(5) . ?
C1A C11A 1.385(5) . ?
C1A S2A 1.774(4) . ?
S2A O1A 1.445(3) . ?
S2A O2A 1.450(3) . ?
S2A N3A 1.579(3) . ?
N3A C4A 1.480(5) . ?
C4A C5A 1.506(5) . ?
C4A H4AA 0.9800 . ?
C4A H4BA 0.9800 . ?
C5A N6A 1.486(4) . ?
C5A H5AA 0.9800 . ?
C5A H5BA 0.9800 . ?
N6A H6AA 0.9100 . ?
N6A H6BA 0.9100 . ?
C7A C8A 1.378(5) . ?
C7A H7A 0.9400 . ?
C8A C9A 1.388(5) . ?
C8A H8A 0.9400 . ?
C9A C10A 1.379(5) . ?
C9A C12A 1.510(5) . ?
C10A C11A 1.377(6) . ?
C10A H10A 0.9400 . ?
C11A H11A 0.9400 . ?
C12A H21A 0.9700 . ?
C12A H22A 0.9700 . ?
C12A H23A 0.9700 . ?
